data_7103706
loop_
_publ_author_name
'Ochiai, Masahito'
'Suefuji, Takashi'
'Miyamoto, Kazunori'
'Shiro, Motoo'

_publ_section_title
;
 Solid state structures of pentacoordinated \l3-iodanes with a trigonal
 bipyramidal geometry: synthesis of diphenyl- and alkynyl(phenyl)-\l3-iodane
 complexes with 1,10-phenanthroline
;
_journal_coden_ASTM CHCOFS
_journal_issue 12
_journal_name_full
;
 Chemical Communications (Cambridge, United Kingdom)
;
_journal_page_first 1438
_journal_page_last 1439
_journal_paper_doi 10.1039/b302579a
_journal_year 2003
_chemical_formula_moiety 'C24 H18 I N2 1+, B F4 1-, 0.5(C H2 Cl2)'
_chemical_formula_sum 'C24.5 H19 B Cl F4 I N2'
_chemical_formula_weight 590.59
_space_group_IT_number 15
_symmetry_cell_setting monoclinic
_symmetry_Int_Tables_number 15
_symmetry_space_group_name_Hall '-C 2yc'
_symmetry_space_group_name_H-M 'C 1 2/c 1'
_audit_creation_date 'Tue Aug  6 11:12:41 2002'
_audit_creation_method 'by teXsan'
_cell_angle_alpha 90
_cell_angle_beta 97.60(3)
_cell_angle_gamma 90
_cell_formula_units_Z 8
_cell_length_a 13.230(4)
_cell_length_b 10.440(3)
_cell_length_c 34.25(1)
_cell_measurement_reflns_used 23260
_cell_measurement_temperature 93.2
_cell_measurement_theta_max 30.1
_cell_measurement_theta_min 3.0
_cell_volume 4688(2)
_computing_cell_refinement 'PROCESS-AUTO (Rigaku, 1998)'
_computing_data_collection 'PROCESS-AUTO (Rigaku, 1998)'
_computing_data_reduction 'teXsan (MSC & Rigaku, 1999)'
_computing_molecular_graphics 'ORTEP (Johnson, 1976)'
_computing_publication_material 'teXsan (MSC & Rigaku, 1999)'
_computing_structure_refinement 'teXsan (MSC & Rigaku, 1999)'
_computing_structure_solution 'SIR97 (Altomare, 1999)'
_diffrn_detector_area_resol_mean 10.00
_diffrn_measured_fraction_theta_full 0.9974
_diffrn_measured_fraction_theta_max 0.9974
_diffrn_measurement_device_type 'Rigaku RAXIS-RAPID Imaging Plate'
_diffrn_measurement_method ?w
_diffrn_radiation_type 'Mo K?a'
_diffrn_radiation_wavelength 0.7107
_diffrn_reflns_av_R_equivalents 0.054
_diffrn_reflns_limit_h_max 18
_diffrn_reflns_limit_h_min -18
_diffrn_reflns_limit_k_max 14
_diffrn_reflns_limit_k_min -14
_diffrn_reflns_limit_l_max 48
_diffrn_reflns_limit_l_min -45
_diffrn_reflns_number 27719
_diffrn_reflns_theta_full 30.03
_diffrn_reflns_theta_max 30.03
_exptl_absorpt_coefficient_mu 1.528
_exptl_absorpt_correction_T_max 0.955
_exptl_absorpt_correction_T_min 0.753
_exptl_absorpt_correction_type multi-scan
_exptl_absorpt_process_details 'ABSCOR (Higashi, 1995)'
_exptl_crystal_colour colorless
_exptl_crystal_density_diffrn 1.673
_exptl_crystal_density_method 'not measured'
_exptl_crystal_description needle
_exptl_crystal_size_max 0.250
_exptl_crystal_size_mid 0.100
_exptl_crystal_size_min 0.030
_refine_diff_density_max 1.75
_refine_diff_density_min -1.83
_refine_ls_extinction_method none
_refine_ls_goodness_of_fit_ref 1.372
_refine_ls_hydrogen_treatment noref
_refine_ls_number_parameters 288
_refine_ls_number_reflns 6837
_refine_ls_R_factor_gt 0.0704
_refine_ls_shift/su_max 0.0013
_refine_ls_structure_factor_coef Fsqd
_refine_ls_weighting_details 'w = 1/[?s^2^(Fo^2^) + (0.08400(Max(Fo^2^,0) + 2Fc^2^)/3)^2^]'
_refine_ls_weighting_scheme calc
_refine_ls_wR_factor_ref 0.1959
_reflns_number_gt 4707
_reflns_number_total 6837
_reflns_threshold_expression F^2^>2.0?s(F^2^)
_cod_data_source_file b302579a.txt
_cod_data_source_block RGK801raplt_Tokushima_Univ
_cod_original_formula_sum 'C24.50 H19 B Cl F4 I N2 '
_cod_database_code 7103706

loop_
_symmetry_equiv_pos_as_xyz
x,y,z
-x,y,1/2-z
-x,-y,-z
x,-y,1/2+z
1/2+x,1/2+y,z
1/2-x,1/2+y,1/2-z
1/2-x,1/2-y,-z
1/2+x,1/2-y,1/2+z

loop_
_atom_site_label
_atom_site_type_symbol
_atom_site_fract_x
_atom_site_fract_y
_atom_site_fract_z
_atom_site_U_iso_or_equiv
_atom_site_adp_type
_atom_site_occupancy
_atom_site_calc_flag
_atom_site_refinement_flags
_atom_site_disorder_assembly
_atom_site_disorder_group
I1 I 0.85072(2) -0.17758(4) 0.63200(1) 0.0391(1) Uani 1.00 d . . .
Cl1 Cl 0.9518(3) 0.0351(4) 0.7431(1) 0.078(1) Uiso 0.50 d P C A
Cl2 Cl 1.1078(4) 0.1701(4) 0.7964(1) 0.081(1) Uiso 0.50 d P C A
F1 F 0.4723(3) -0.0888(4) 0.6201(1) 0.0571(10) Uiso 1.00 d . . .
F2 F 0.5602(3) -0.0851(4) 0.6814(1) 0.065(1) Uiso 1.00 d . . .
F3 F 0.6383(6) -0.0715(7) 0.6298(2) 0.053(2) Uiso 0.50 d P T B
F3' F 0.6250(7) -0.2116(8) 0.6332(3) 0.062(2) Uiso 0.50 d P T C
F4 F 0.5663(6) -0.2613(7) 0.6418(2) 0.050(2) Uiso 0.50 d P T B
F4' F 0.4808(8) -0.2537(10) 0.6570(3) 0.078(3) Uiso 0.50 d P T C
N1 N 0.8851(3) -0.2613(4) 0.5460(1) 0.034(1) Uani 1.00 d . . .
N2 N 0.8744(3) -0.0076(4) 0.5659(1) 0.033(1) Uani 1.00 d . . .
C1 C 0.8460(4) -0.2556(5) 0.6889(2) 0.035(1) Uani 1.00 d . . .
C2 C 0.8055(8) -0.1811(6) 0.7161(2) 0.073(3) Uani 1.00 d . . .
C3 C 0.8014(9) -0.2340(9) 0.7531(2) 0.089(3) Uani 1.00 d . . .
C4 C 0.8380(6) -0.3543(7) 0.7620(2) 0.058(2) Uani 1.00 d . . .
C5 C 0.8761(5) -0.4270(6) 0.7344(2) 0.050(2) Uani 1.00 d . . .
C6 C 0.8799(5) -0.3790(6) 0.6969(2) 0.044(2) Uani 1.00 d . . .
C7 C 1.0101(4) -0.1698(5) 0.6356(2) 0.036(1) Uani 1.00 d . . .
C8 C 1.0580(5) -0.0566(6) 0.6471(2) 0.046(2) Uani 1.00 d . . .
C9 C 1.1628(5) -0.0512(7) 0.6494(2) 0.053(2) Uani 1.00 d . . .
C10 C 1.2181(5) -0.1592(7) 0.6417(2) 0.049(2) Uani 1.00 d . . .
C11 C 1.1684(4) -0.2725(7) 0.6304(2) 0.043(2) Uani 1.00 d . . .
C12 C 1.0628(4) -0.2807(6) 0.6272(2) 0.039(1) Uani 1.00 d . . .
C13 C 0.8858(4) -0.3842(5) 0.5361(2) 0.038(1) Uani 1.00 d . . .
C14 C 0.8831(4) -0.4266(5) 0.4973(2) 0.036(1) Uani 1.00 d . . .
C15 C 0.8773(4) -0.3378(5) 0.4673(2) 0.035(1) Uani 1.00 d . . .
C16 C 0.8747(4) -0.2058(5) 0.4767(2) 0.032(1) Uani 1.00 d . . .
C17 C 0.8709(4) -0.1084(5) 0.4468(1) 0.033(1) Uani 1.00 d . . .
C18 C 0.8700(4) 0.0175(5) 0.4572(2) 0.036(1) Uani 1.00 d . . .
C19 C 0.8714(4) 0.0549(5) 0.4973(1) 0.031(1) Uani 1.00 d . . .
C20 C 0.8704(4) 0.1857(5) 0.5086(2) 0.036(1) Uani 1.00 d . . .
C21 C 0.8729(4) 0.2154(5) 0.5476(2) 0.040(1) Uani 1.00 d . . .
C22 C 0.8729(4) 0.1161(5) 0.5754(2) 0.038(1) Uani 1.00 d . . .
C23 C 0.8743(3) -0.0386(5) 0.5272(1) 0.028(1) Uani 1.00 d . . .
C24 C 0.8773(3) -0.1728(5) 0.5166(2) 0.029(1) Uani 1.00 d . . .
C25 C 1.014(1) 0.187(1) 0.7640(4) 0.053(3) Uiso 0.50 d P C A
B1 B 0.557(1) -0.128(2) 0.6420(4) 0.035(3) Uiso 0.50 d P T B
B1' B 0.541(1) -0.155(2) 0.6485(4) 0.035(3) Uiso 0.50 d P T C
H2 H 0.7816 -0.0971 0.7098 0.0864 Uiso 1.00 calc . . .
H3 H 0.7721 -0.1862 0.7724 0.1071 Uiso 1.00 calc . . .
H4 H 0.8378 -0.3870 0.7879 0.0709 Uiso 1.00 calc . . .
H5 H 0.9005 -0.5112 0.7408 0.0605 Uiso 1.00 calc . . .
H6 H 0.9047 -0.4295 0.6772 0.0527 Uiso 1.00 calc . . .
H8 H 1.0202 0.0161 0.6535 0.0552 Uiso 1.00 calc . . .
H9 H 1.1978 0.0267 0.6561 0.0638 Uiso 1.00 calc . . .
H10 H 1.2903 -0.1553 0.6441 0.0589 Uiso 1.00 calc . . .
H11 H 1.2070 -0.3454 0.6247 0.0521 Uiso 1.00 calc . . .
H12 H 1.0277 -0.3584 0.6199 0.0472 Uiso 1.00 calc . . .
H13 H 0.8886 -0.4466 0.5565 0.0457 Uiso 1.00 calc . . .
H14 H 0.8851 -0.5155 0.4916 0.0431 Uiso 1.00 calc . . .
H15 H 0.8755 -0.3651 0.4408 0.0421 Uiso 1.00 calc . . .
H17 H 0.8694 -0.1317 0.4199 0.0395 Uiso 1.00 calc . . .
H18 H 0.8686 0.0813 0.4374 0.0429 Uiso 1.00 calc . . .
H20 H 0.8682 0.2517 0.4894 0.0434 Uiso 1.00 calc . . .
H21 H 0.8744 0.3025 0.5560 0.0476 Uiso 1.00 calc . . .
H22 H 0.8721 0.1381 0.6023 0.0452 Uiso 1.00 calc . . .
H25a H 1.0331 0.2373 0.7422 0.0622 Uiso 0.50 calc P C A
H25b H 0.9614 0.2379 0.7746 0.0622 Uiso 0.50 calc P C A

loop_
_atom_site_aniso_label
_atom_site_aniso_U_11
_atom_site_aniso_U_22
_atom_site_aniso_U_33
_atom_site_aniso_U_12
_atom_site_aniso_U_13
_atom_site_aniso_U_23
I1 0.0257(2) 0.0543(3) 0.0372(2) 0.0046(2) 0.0043(1) 0.0081(2)
N1 0.029(2) 0.032(2) 0.040(2) 0.002(2) 0.001(2) 0.006(2)
N2 0.026(2) 0.032(2) 0.042(2) -0.001(2) 0.005(2) -0.001(2)
C1 0.028(3) 0.041(3) 0.035(3) 0.003(2) -0.001(2) 0.001(2)
C2 0.135(8) 0.042(4) 0.047(4) 0.025(4) 0.037(4) 0.007(3)
C3 0.16(1) 0.069(5) 0.047(4) 0.023(6) 0.040(5) -0.006(4)
C4 0.075(5) 0.054(4) 0.041(3) -0.003(4) -0.003(3) 0.011(3)
C5 0.048(4) 0.041(3) 0.060(4) 0.005(3) 0.001(3) 0.016(3)
C6 0.037(3) 0.040(3) 0.056(3) 0.008(3) 0.009(3) 0.003(3)
C7 0.024(2) 0.044(3) 0.039(3) 0.004(2) 0.005(2) 0.007(2)
C8 0.041(3) 0.044(3) 0.053(3) 0.001(3) 0.004(3) 0.003(3)
C9 0.046(4) 0.054(4) 0.057(4) -0.017(3) -0.003(3) 0.011(3)
C10 0.028(3) 0.069(4) 0.051(3) -0.004(3) 0.003(2) 0.014(3)
C11 0.031(3) 0.054(3) 0.046(3) 0.012(3) 0.008(2) 0.006(3)
C12 0.030(3) 0.047(3) 0.041(3) 0.002(2) 0.004(2) 0.004(2)
C13 0.030(3) 0.030(3) 0.053(3) 0.000(2) 0.000(2) 0.009(2)
C14 0.026(2) 0.028(3) 0.054(3) -0.001(2) 0.003(2) 0.001(2)
C15 0.025(2) 0.032(3) 0.047(3) -0.001(2) 0.001(2) 0.001(2)
C16 0.023(2) 0.032(3) 0.041(3) -0.001(2) 0.004(2) 0.001(2)
C17 0.033(3) 0.030(3) 0.034(2) -0.005(2) -0.002(2) 0.005(2)
C18 0.032(3) 0.033(3) 0.041(3) -0.001(2) -0.003(2) 0.005(2)
C19 0.020(2) 0.033(3) 0.040(3) -0.003(2) 0.004(2) 0.007(2)
C20 0.022(2) 0.029(2) 0.057(3) -0.002(2) 0.002(2) 0.010(2)
C21 0.022(2) 0.028(2) 0.068(4) 0.002(2) -0.002(2) -0.006(2)
C22 0.032(3) 0.035(3) 0.046(3) 0.004(2) 0.005(2) -0.003(2)
C23 0.015(2) 0.030(2) 0.040(2) 0.001(2) 0.004(2) 0.002(2)
C24 0.019(2) 0.027(2) 0.041(3) 0.007(2) 0.005(2) 0.005(2)

loop_
_atom_type_symbol
_atom_type_description
_atom_type_scat_dispersion_real
_atom_type_scat_dispersion_imag
_atom_type_scat_source
C C 0.003 0.002
;International Tables for Crystallography
(1992, Vol. C, Tables 4.2.6.8 and 6.1.1.1)
;
H H 0.000 0.000
;International Tables for Crystallography
(1992, Vol. C, Table 6.1.1.2)
;
B B 0.001 0.001
;International Tables for Crystallography
(1992, Vol. C, Tables 4.2.6.8 and 6.1.1.1)
;
F F 0.017 0.010
;International Tables for Crystallography
(1992, Vol. C, Tables 4.2.6.8 and 6.1.1.1)
;
I I -0.474 1.812
;International Tables for Crystallography
(1992, Vol. C, Tables 4.2.6.8 and 6.1.1.1)
;
N N 0.006 0.003
;International Tables for Crystallography
(1992, Vol. C, Tables 4.2.6.8 and 6.1.1.1)
;
Cl Cl 0.148 0.159
;International Tables for Crystallography
(1992, Vol. C, Tables 4.2.6.8 and 6.1.1.1)
;

loop_
_geom_angle_atom_site_label_1
_geom_angle_atom_site_label_2
_geom_angle_atom_site_label_3
_geom_angle
_geom_angle_site_symmetry_1
_geom_angle_site_symmetry_2
_geom_angle_site_symmetry_3
_geom_angle_publ_flag
C1 I1 C7 96.4(2) . . . yes
C13 N1 C24 118.1(5) . . . yes
C22 N2 C23 117.9(5) . . . yes
I1 C1 C2 117.8(4) . . . yes
I1 C1 C6 119.5(4) . . . yes
C2 C1 C6 122.6(5) . . . yes
C1 C2 C3 117.3(7) . . . yes
C1 C2 H2 121.2 . . . no
C3 C2 H2 121.5 . . . no
C2 C3 C4 120.9(7) . . . yes
C2 C3 H3 119.5 . . . no
C4 C3 H3 119.6 . . . no
C3 C4 C5 120.8(6) . . . yes
C3 C4 H4 119.6 . . . no
C5 C4 H4 119.7 . . . no
C4 C5 C6 120.3(6) . . . yes
C4 C5 H5 119.9 . . . no
C6 C5 H5 119.8 . . . no
C1 C6 C5 118.1(6) . . . yes
C1 C6 H6 120.8 . . . no
C5 C6 H6 121.1 . . . no
I1 C7 C8 118.2(4) . . . yes
I1 C7 C12 118.6(4) . . . yes
C8 C7 C12 123.2(5) . . . yes
C7 C8 C9 118.3(6) . . . yes
C7 C8 H8 121.0 . . . no
C9 C8 H8 120.7 . . . no
C8 C9 C10 120.4(6) . . . yes
C8 C9 H9 120.2 . . . no
C10 C9 H9 119.4 . . . no
C9 C10 C11 120.4(6) . . . yes
C9 C10 H10 119.9 . . . no
C11 C10 H10 119.8 . . . no
C10 C11 C12 120.7(6) . . . yes
C10 C11 H11 119.7 . . . no
C12 C11 H11 119.6 . . . no
C7 C12 C11 117.1(6) . . . yes
C7 C12 H12 121.3 . . . no
C11 C12 H12 121.6 . . . no
N1 C13 C14 123.3(5) . . . yes
N1 C13 H13 118.4 . . . no
C14 C13 H13 118.3 . . . no
C13 C14 C15 119.2(5) . . . yes
C13 C14 H14 120.6 . . . no
C15 C14 H14 120.1 . . . no
C14 C15 C16 119.0(5) . . . yes
C14 C15 H15 120.3 . . . no
C16 C15 H15 120.8 . . . no
C15 C16 C17 121.7(5) . . . yes
C15 C16 C24 117.5(5) . . . yes
C17 C16 C24 120.8(5) . . . yes
C16 C17 C18 119.8(5) . . . yes
C16 C17 H17 120.1 . . . no
C18 C17 H17 120.1 . . . no
C17 C18 C19 121.1(5) . . . yes
C17 C18 H18 119.4 . . . no
C19 C18 H18 119.5 . . . no
C18 C19 C20 121.7(5) . . . yes
C18 C19 C23 120.3(5) . . . yes
C20 C19 C23 118.0(5) . . . yes
C19 C20 C21 118.9(5) . . . yes
C19 C20 H20 120.6 . . . no
C21 C20 H20 120.5 . . . no
C20 C21 C22 119.4(5) . . . yes
C20 C21 H21 120.5 . . . no
C22 C21 H21 120.1 . . . no
N2 C22 C21 123.3(5) . . . yes
N2 C22 H22 118.1 . . . no
C21 C22 H22 118.6 . . . no
N2 C23 C19 122.5(5) . . . yes
N2 C23 C24 118.5(4) . . . yes
C19 C23 C24 119.0(5) . . . yes
N1 C24 C16 122.9(5) . . . yes
N1 C24 C23 118.2(5) . . . yes
C16 C24 C23 118.9(4) . . . yes
CL1 C25 CL2 115.9(8) . . . yes
CL1 C25 H25a 107.8 . . . no
CL1 C25 H25b 107.6 . . . no
CL2 C25 H25a 109.8 . . . no
CL2 C25 H25b 109.6 . . . no
H25a C25 H25b 105.6 . . . no
F1 B1 F2 110(1) . . . yes
F1 B1 F3 109(1) . . . yes
F1 B1 F4 111(1) . . . yes
F2 B1 F3 103(1) . . . yes
F2 B1 F4 109(1) . . . yes
F3 B1 F4 111(1) . . . yes
F1 B1' F2 110(1) . . . yes
F1 B1' F3' 114(1) . . . yes
F1 B1' F4' 99(1) . . . yes
F2 B1' F3' 118(1) . . . yes
F2 B1' F4' 106(1) . . . yes
F3' B1' F4' 105(1) . . . yes

loop_
_geom_bond_atom_site_label_1
_geom_bond_atom_site_label_2
_geom_bond_distance
_geom_bond_site_symmetry_1
_geom_bond_site_symmetry_2
_geom_bond_publ_flag
I1 C1 2.120(5) . . yes
I1 C7 2.098(5) . . yes
CL1 C25 1.89(1) . . yes
CL2 C25 1.57(1) . . yes
F1 B1 1.33(2) . . yes
F2 B1 1.42(1) . . yes
F3 B1 1.34(2) . . yes
F4 B1 1.40(2) . . yes
F1 B1' 1.42(2) . . yes
F2 B1' 1.33(1) . . yes
F3' B1' 1.42(2) . . yes
F4' B1' 1.36(2) . . yes
N1 C13 1.327(7) . . yes
N1 C24 1.360(7) . . yes
N2 C22 1.332(7) . . yes
N2 C23 1.365(7) . . yes
C1 C2 1.376(9) . . yes
C1 C6 1.379(8) . . yes
C2 C3 1.39(1) . . yes
C2 H2 0.946 . . no
C3 C4 1.37(1) . . yes
C3 H3 0.950 . . no
C4 C5 1.36(1) . . yes
C4 H4 0.951 . . no
C5 C6 1.385(9) . . yes
C5 H5 0.952 . . no
C6 H6 0.949 . . no
C7 C8 1.373(8) . . yes
C7 C12 1.401(8) . . yes
C8 C9 1.379(9) . . yes
C8 H8 0.950 . . no
C9 C10 1.388(10) . . yes
C9 H9 0.949 . . no
C10 C11 1.383(9) . . yes
C10 H10 0.949 . . no
C11 C12 1.390(8) . . yes
C11 H11 0.951 . . no
C12 H12 0.951 . . no
C13 C14 1.395(8) . . yes
C13 H13 0.952 . . no
C14 C15 1.381(8) . . yes
C14 H14 0.949 . . no
C15 C16 1.417(7) . . yes
C15 H15 0.949 . . no
C16 C17 1.438(7) . . yes
C16 C24 1.405(8) . . yes
C17 C18 1.362(8) . . yes
C17 H17 0.951 . . no
C18 C19 1.425(7) . . yes
C18 H18 0.949 . . no
C19 C20 1.420(7) . . yes
C19 C23 1.411(7) . . yes
C20 C21 1.368(9) . . yes
C20 H20 0.950 . . no
C21 C22 1.407(9) . . yes
C21 H21 0.952 . . no
C22 H22 0.952 . . no
C23 C24 1.449(7) . . yes
C25 H25a 0.972 . . no
C25 H25b 0.976 . . no

loop_
_geom_contact_atom_site_label_1
_geom_contact_atom_site_label_2
_geom_contact_distance
_geom_contact_site_symmetry_1
_geom_contact_site_symmetry_2
_geom_contact_publ_flag
I1 N2 2.925(4) . . ?
I1 F3 3.012(8) . . ?
I1 F3' 3.013(10) . . ?
I1 N1 3.164(4) . . ?
CL1 C2 3.04(1) . . ?
CL1 C3 3.49(1) . . ?
CL2 C3 3.28(1) . 5_555 ?
CL2 F4 3.404(9) . 6_656 ?
CL2 C4 3.42(1) . 5_555 ?
CL2 C10 3.419(8) . 6_756 ?
CL2 B1' 3.43(2) . 6_656 ?
CL2 F2 3.536(7) . 6_656 ?
F1 C21 3.348(7) . 5_445 ?
F1 C12 3.430(7) . 5_455 ?
F2 C25 3.25(1) . 6_646 ?
F2 C4 3.270(8) . 6_656 ?
F2 C6 3.307(7) . 5_455 ?
F2 C5 3.334(8) . 6_656 ?
F2 C2 3.45(1) . . ?
F3 C11 3.15(1) . 5_455 ?
F3 C12 3.19(1) . 5_455 ?
F3 C15 3.435(9) . 7_646 ?
F3' C1 3.30(1) . . ?
F3' C17 3.33(1) . 7_646 ?
F3' C2 3.47(1) . . ?
F3' C15 3.48(1) . 7_646 ?
F4 C8 3.091(10) . 5_445 ?
F4 C9 3.28(1) . 5_445 ?
F4 C22 3.438(10) . 5_445 ?
F4 C17 3.525(9) . 7_646 ?
F4 C25 3.56(2) . 6_646 ?
F4' C25 2.77(2) . 6_646 ?
F4' C22 3.26(1) . 5_445 ?
F4' C8 3.35(1) . 5_445 ?
F4' C10 3.59(1) . 1_455 ?
N1 C12 3.404(7) . . ?
N1 C7 3.427(7) . . ?
N1 C16 3.439(7) . 7_646 ?
N1 C15 3.593(7) . 7_646 ?
N2 C7 3.265(7) . . ?
N2 C8 3.480(8) . . ?
N2 C18 3.576(7) . 3_756 ?
C5 C5 3.31(1) . 2_756 ?
C6 C9 3.590(9) . 5_445 ?
C13 C17 3.522(8) . 7_646 ?
C13 C16 3.544(8) . 7_646 ?
C14 C23 3.417(7) . 7_646 ?
C14 C14 3.44(1) . 3_746 ?
C14 C24 3.568(7) . 7_646 ?
C15 C24 3.486(7) . 7_646 ?
C15 C23 3.599(7) . 7_646 ?
C16 C20 3.349(7) . 3_756 ?
C16 C21 3.547(8) . 3_756 ?
C17 C21 3.551(8) . 3_756 ?
C17 C22 3.571(8) . 3_756 ?
C18 C23 3.361(7) . 3_756 ?
C19 C19 3.571(10) . 3_756 ?
C19 C23 3.577(7) . 3_756 ?
C20 C20 3.44(1) . 7_656 ?
C20 C24 3.559(7) . 3_756 ?
C25 B1' 3.58(2) . 6_656 ?
